data_9015355
loop_
_publ_author_name
'Swamy, V.'
'Dubrovinsky, L. S.'
'Dubrovinskaia, N. A.'
'Langenhorst, F.'
'Simionovici, A. S.'
'Drakopoulos, M.'
'Dmitriev, V.'
'Weber, H. P.'

_publ_section_title
;
 Size effects on the structure and phase transition behavior of baddeleyite TiO2
;
_journal_name_full 'Solid State Communications'
_journal_page_first 541
_journal_page_last 546
_journal_paper_doi 10.1016/j.ssc.2005.02.035
_journal_volume 134
_journal_year 2005
_chemical_compound_source Synthetic
_chemical_formula_sum 'O2 Ti'
_chemical_name_mineral Baddeleyite
_space_group_IT_number 14
_symmetry_space_group_name_Hall '-P 2ybc'
_symmetry_space_group_name_H-M 'P 1 21/c 1'
_cell_angle_alpha 90
_cell_angle_beta 98.6
_cell_angle_gamma 90
_cell_length_a 4.589
_cell_length_b 4.849
_cell_length_c 4.736
_cell_formula_units_Z 4
_cell_volume 104.201
_database_code_amcsd 0015497
_exptl_crystal_density_diffrn 5.092
_cod_original_formula_sum 'Ti O2'
_cod_database_code 9015355

loop_
_space_group_symop_operation_xyz
x,y,z
x,1/2-y,1/2+z
-x,1/2+y,1/2-z
-x,-y,-z

loop_
_atom_site_label
_atom_site_fract_x
_atom_site_fract_y
_atom_site_fract_z
Ti1 0.30900 0.04500 0.21800
O1 0.05600 0.34700 0.28200
O2 0.42500 0.72700 0.46300

loop_
_cod_related_entry_id
_cod_related_entry_database
_cod_related_entry_code
1 AMCSD 0015497
